data_4024988
loop_
_publ_author_name
'Jarugu Narasimha Moorthy'
'Palani Natarajan'
'Paloth Venugopalan'

_publ_contact_author_address
;Departmet of chemistry
Indian Institute of Technology - Kanpur
Kanpur - 208 016
INDIA
;
_publ_contact_author_email moorthy@iitk.ac.in
_publ_contact_author_fax +915122597436
_publ_contact_author_name 'Prof. J. N. Moorthy'
_publ_contact_author_phone +915122597498
_publ_section_title
;
Abundant Lattice Inclusion Phenomenon with Sterically Hindered and
Inherently Shape-Selective Tetraarylpyrenes
;
_journal_name_full 'Journal of Organic Chemistry'
_journal_page_first 8566
_journal_page_last 8577
_journal_paper_doi 10.1021/jo901465f
_journal_volume 74
_journal_year 2009
_chemical_formula_moiety 'C52 H50 O4, 2(C2 H4 Cl2)'
_chemical_formula_sum 'C56 H58 Cl4 O4'
_chemical_formula_weight 936.82
_chemical_name_common tetra(2,6-dimethyl-4-methoxyphenyl)pyrene
_chemical_name_systematic
;
 tetra(2,6-dimethyl-4-methoxyphenyl)pyrene
;
_space_group_IT_number 14
_symmetry_cell_setting monoclinic
_symmetry_Int_Tables_number 14
_symmetry_space_group_name_Hall '-P 2ybc'
_symmetry_space_group_name_H-M 'P 1 21/c 1'
_atom_sites_solution_hydrogens geom
_atom_sites_solution_primary direct
_atom_sites_solution_secondary difmap
_audit_creation_method SHELXL-97
_cell_angle_alpha 90.00
_cell_angle_beta 95.306(5)
_cell_angle_gamma 90.00
_cell_formula_units_Z 2
_cell_length_a 7.8862(19)
_cell_length_b 21.289(5)
_cell_length_c 15.369(4)
_cell_measurement_reflns_used 1592
_cell_measurement_temperature 100(2)
_cell_measurement_theta_max 19.81
_cell_measurement_theta_min 2.33
_cell_volume 2569.3(11)
_computing_cell_refinement 'Bruker SAINT'
_computing_data_collection 'Bruker APEX'
_computing_data_reduction 'Bruker SAINT'
_computing_molecular_graphics 'SHELXL 5.1, XP (Sheldrick, 1994)'
_computing_publication_material SHELXS-97
_computing_structure_refinement 'SHELXL-97 (Sheldrick, 2008)'
_computing_structure_solution 'SHELXS-97 (Sheldrick, 2008)'
_diffrn_ambient_temperature 100(2)
_diffrn_measured_fraction_theta_full 0.985
_diffrn_measured_fraction_theta_max 0.985
_diffrn_measurement_device_type 'Bruker SMART APEX'
_diffrn_measurement_method 'phi and omega scans'
_diffrn_radiation_monochromator graphite
_diffrn_radiation_source 'fine-focus sealed tube'
_diffrn_radiation_type MoK\a
_diffrn_radiation_wavelength 0.71073
_diffrn_reflns_av_R_equivalents 0.0426
_diffrn_reflns_av_sigmaI/netI 0.0547
_diffrn_reflns_limit_h_max 9
_diffrn_reflns_limit_h_min -9
_diffrn_reflns_limit_k_max 24
_diffrn_reflns_limit_k_min -25
_diffrn_reflns_limit_l_max 18
_diffrn_reflns_limit_l_min -13
_diffrn_reflns_number 13012
_diffrn_reflns_theta_full 25.00
_diffrn_reflns_theta_max 25.00
_diffrn_reflns_theta_min 2.66
_exptl_absorpt_coefficient_mu 0.274
_exptl_absorpt_correction_type none
_exptl_crystal_colour 'color less'
_exptl_crystal_density_diffrn 1.211
_exptl_crystal_density_method 'not measured'
_exptl_crystal_description blocks
_exptl_crystal_F_000 988
_exptl_crystal_size_max 0.2
_exptl_crystal_size_mid 0.1
_exptl_crystal_size_min 0.1
_refine_diff_density_max 0.224
_refine_diff_density_min -0.193
_refine_diff_density_rms 0.034
_refine_ls_extinction_method none
_refine_ls_goodness_of_fit_ref 1.023
_refine_ls_hydrogen_treatment constr
_refine_ls_matrix_type full
_refine_ls_number_parameters 326
_refine_ls_number_reflns 4461
_refine_ls_number_restraints 7
_refine_ls_restrained_S_all 1.024
_refine_ls_R_factor_all 0.1202
_refine_ls_R_factor_gt 0.0615
_refine_ls_shift/su_max 0.000
_refine_ls_shift/su_mean 0.000
_refine_ls_structure_factor_coef Fsqd
_refine_ls_weighting_details 'calc w=1/[\s^2^(Fo^2^)+(0.0703P)^2^+0.0000P] where P=(Fo^2^+2Fc^2^)/3'
_refine_ls_weighting_scheme calc
_refine_ls_wR_factor_gt 0.1470
_refine_ls_wR_factor_ref 0.1694
_reflns_number_gt 2326
_reflns_number_total 4461
_reflns_threshold_expression >2sigma(I)
_cod_data_source_file jo901465f_si_001_08.cif
_cod_data_source_block H2.G4
_cod_depositor_comments
;
The following automatic conversions were performed:
'_symmetry_cell_setting' value 'Monoclinic' changed to 'monoclinic'
according to '/home/saulius/struct/CIF-dictionaries/cif_core.dic'
dictionary named 'cif_core.dic' version 2.4.1 from 2010-06-29.

Automatic conversion script
Id: cif_fix_enum 1527 2010-12-29 10:47:43Z saulius 
;
_cod_original_sg_symbol_H-M 'P 21/c'
_cod_database_code 4024988

loop_
_symmetry_equiv_pos_as_xyz
'x, y, z'
'-x, y+1/2, -z+1/2'
'-x, -y, -z'
'x, -y-1/2, z-1/2'

loop_
_atom_site_label
_atom_site_type_symbol
_atom_site_fract_x
_atom_site_fract_y
_atom_site_fract_z
_atom_site_U_iso_or_equiv
_atom_site_adp_type
_atom_site_occupancy
_atom_site_symmetry_multiplicity
_atom_site_calc_flag
_atom_site_refinement_flags
_atom_site_disorder_assembly
_atom_site_disorder_group
Cl1 Cl 0.8048(19) 0.1845(7) 0.1983(10) 0.326(5) Uani 1 1 d . . .
Cl2 Cl 0.3019(9) 0.2303(3) 0.2227(3) 0.161(2) Uani 1 1 d . . .
C38 C 0.5143(13) 0.2489(8) 0.2133(14) 0.75(7) Uani 1 1 d . . .
H38A H 0.5247 0.2823 0.1712 0.898 Uiso 1 1 calc R . .
H38B H 0.5718 0.2613 0.2692 0.898 Uiso 1 1 calc R . .
C39 C 0.584(2) 0.1876(10) 0.1819(16) 0.314(17) Uani 1 1 d . . .
H39A H 0.5496 0.1826 0.1201 0.376 Uiso 1 1 calc R . .
H39B H 0.5368 0.1530 0.2127 0.376 Uiso 1 1 calc R . .
O1 O 0.2357(3) 0.46309(12) 0.53812(13) 0.1156(8) Uani 1 1 d . . .
O2 O 0.6532(2) 0.19388(8) -0.07749(15) 0.0960(7) Uani 1 1 d . . .
C1 C -0.0343(3) 0.53206(11) 0.15606(15) 0.0654(7) Uani 1 1 d . . .
H1 H -0.0281 0.5360 0.2165 0.078 Uiso 1 1 calc R . .
C2 C 0.0643(3) 0.48470(10) 0.11867(15) 0.0549(6) Uani 1 1 d . . .
C3 C 0.1719(3) 0.44360(11) 0.17065(15) 0.0601(6) Uani 1 1 d . . .
C4 C 0.2635(3) 0.39901(11) 0.12997(16) 0.0630(7) Uani 1 1 d . . .
H4 H 0.3343 0.3723 0.1647 0.076 Uiso 1 1 calc R . .
C5 C 0.2558(3) 0.39184(10) 0.03970(15) 0.0558(6) Uani 1 1 d . . .
C6 C 0.1511(3) 0.43285(10) -0.01308(15) 0.0538(6) Uani 1 1 d . . .
C7 C 0.1365(3) 0.42866(11) -0.10618(16) 0.0654(7) Uani 1 1 d . . .
H7 H 0.1985 0.3983 -0.1330 0.078 Uiso 1 1 calc R . .
C8 C 0.0539(3) 0.47939(9) 0.02611(14) 0.0503(6) Uani 1 1 d . . .
C9 C 0.1853(3) 0.44792(11) 0.26794(15) 0.0635(7) Uani 1 1 d . . .
C10 C 0.0791(4) 0.41181(13) 0.31539(17) 0.0733(7) Uani 1 1 d . . .
C11 C 0.0919(4) 0.41598(14) 0.40594(18) 0.0811(8) Uani 1 1 d . . .
H11 H 0.0207 0.3922 0.4379 0.097 Uiso 1 1 calc R . .
C12 C 0.2111(4) 0.45573(16) 0.44818(18) 0.0828(9) Uani 1 1 d . . .
C13 C 0.3180(4) 0.49066(13) 0.40143(19) 0.0865(9) Uani 1 1 d . . .
H13 H 0.3976 0.5172 0.4309 0.104 Uiso 1 1 calc R . .
C14 C 0.3092(4) 0.48703(12) 0.31175(18) 0.0736(8) Uani 1 1 d . . .
C15 C 0.4310(5) 0.52334(16) 0.2617(2) 0.1162(12) Uani 1 1 d . . .
H15A H 0.5025 0.5489 0.3014 0.174 Uiso 1 1 calc R . .
H15B H 0.3682 0.5497 0.2195 0.174 Uiso 1 1 calc R . .
H15C H 0.5002 0.4947 0.2323 0.174 Uiso 1 1 calc R . .
C16 C -0.0514(4) 0.36842(18) 0.2690(2) 0.1122(11) Uani 1 1 d . . .
H16A H -0.0951 0.3405 0.3106 0.168 Uiso 1 1 calc R . .
H16B H 0.0010 0.3444 0.2259 0.168 Uiso 1 1 calc R . .
H16C H -0.1431 0.3928 0.2408 0.168 Uiso 1 1 calc R . .
C17 C 0.1330(5) 0.42643(19) 0.5892(2) 0.1241(13) Uani 1 1 d . . .
H17A H 0.0151 0.4349 0.5719 0.186 Uiso 1 1 calc R . .
H17B H 0.1582 0.4368 0.6498 0.186 Uiso 1 1 calc R . .
H17C H 0.1559 0.3827 0.5806 0.186 Uiso 1 1 calc R . .
C18 C 0.3567(3) 0.34044(10) 0.00313(15) 0.0564(6) Uani 1 1 d . . .
C19 C 0.5300(3) 0.34872(11) -0.00679(17) 0.0674(7) Uani 1 1 d . . .
C20 C 0.6213(3) 0.29854(12) -0.03476(18) 0.0747(8) Uani 1 1 d . . .
H20 H 0.7360 0.3039 -0.0424 0.090 Uiso 1 1 calc R . .
C21 C 0.5472(3) 0.24071(11) -0.05164(17) 0.0679(7) Uani 1 1 d . . .
C22 C 0.3771(3) 0.23292(11) -0.04429(17) 0.0679(7) Uani 1 1 d . . .
H22 H 0.3259 0.1943 -0.0576 0.081 Uiso 1 1 calc R . .
C23 C 0.2804(3) 0.28267(11) -0.01693(17) 0.0634(7) Uani 1 1 d . . .
C24 C 0.0944(3) 0.27277(13) -0.0094(2) 0.1005(10) Uani 1 1 d . . .
H24A H 0.0644 0.2905 0.0445 0.151 Uiso 1 1 calc R . .
H24B H 0.0700 0.2286 -0.0104 0.151 Uiso 1 1 calc R . .
H24C H 0.0296 0.2929 -0.0575 0.151 Uiso 1 1 calc R . .
C25 C 0.6172(4) 0.41041(12) 0.0120(2) 0.1032(11) Uani 1 1 d . . .
H25A H 0.7339 0.4074 -0.0006 0.155 Uiso 1 1 calc R . .
H25B H 0.6126 0.4209 0.0725 0.155 Uiso 1 1 calc R . .
H25C H 0.5609 0.4425 -0.0239 0.155 Uiso 1 1 calc R . .
C26 C 0.5835(4) 0.13301(13) -0.0853(3) 0.1157(12) Uani 1 1 d . . .
H26A H 0.5368 0.1218 -0.0320 0.174 Uiso 1 1 calc R . .
H26B H 0.6710 0.1036 -0.0968 0.174 Uiso 1 1 calc R . .
H26C H 0.4951 0.1321 -0.1327 0.174 Uiso 1 1 calc R . .

loop_
_atom_site_aniso_label
_atom_site_aniso_U_11
_atom_site_aniso_U_22
_atom_site_aniso_U_33
_atom_site_aniso_U_23
_atom_site_aniso_U_13
_atom_site_aniso_U_12
Cl1 0.270(9) 0.298(11) 0.427(12) 0.060(10) 0.119(8) -0.060(8)
Cl2 0.218(5) 0.137(3) 0.124(2) -0.002(2) 0.002(2) 0.010(3)
C38 1.8(2) 0.113(13) 0.24(3) 0.068(15) -0.44(7) -0.22(4)
C39 0.52(6) 0.25(3) 0.18(2) 0.050(18) 0.08(2) -0.03(3)
O1 0.139(2) 0.1489(19) 0.0569(13) -0.0060(13) -0.0029(13) 0.0181(17)
O2 0.0714(13) 0.0702(12) 0.1508(19) -0.0192(12) 0.0338(12) 0.0047(10)
C1 0.0764(17) 0.0694(15) 0.0501(14) -0.0019(13) 0.0049(13) 0.0095(14)
C2 0.0575(14) 0.0530(13) 0.0535(15) -0.0020(11) 0.0023(11) 0.0032(11)
C3 0.0671(16) 0.0581(14) 0.0541(15) 0.0004(12) 0.0012(12) 0.0041(12)
C4 0.0642(16) 0.0592(14) 0.0637(17) 0.0035(12) -0.0047(13) 0.0122(12)
C5 0.0514(14) 0.0554(13) 0.0604(16) -0.0007(12) 0.0034(12) 0.0017(11)
C6 0.0536(14) 0.0523(13) 0.0553(15) -0.0028(11) 0.0036(11) 0.0011(11)
C7 0.0742(17) 0.0627(14) 0.0596(16) -0.0058(13) 0.0078(13) 0.0145(13)
C8 0.0531(14) 0.0469(12) 0.0504(15) -0.0011(10) 0.0027(10) -0.0022(10)
C9 0.0769(18) 0.0605(15) 0.0517(15) -0.0003(12) -0.0019(13) 0.0152(13)
C10 0.0778(19) 0.0786(17) 0.0633(18) 0.0034(15) 0.0044(15) 0.0099(15)
C11 0.084(2) 0.101(2) 0.0584(18) 0.0059(16) 0.0053(15) 0.0235(18)
C12 0.098(2) 0.097(2) 0.0514(17) -0.0026(17) -0.0026(17) 0.0346(19)
C13 0.109(2) 0.0809(19) 0.065(2) -0.0054(16) -0.0153(17) 0.0055(18)
C14 0.088(2) 0.0676(16) 0.0622(18) -0.0001(14) -0.0064(15) 0.0044(15)
C15 0.147(3) 0.108(2) 0.090(2) 0.0044(19) -0.011(2) -0.045(2)
C16 0.106(3) 0.144(3) 0.088(2) -0.001(2) 0.0162(19) -0.040(2)
C17 0.155(3) 0.158(3) 0.062(2) 0.010(2) 0.026(2) 0.044(3)
C18 0.0511(15) 0.0558(14) 0.0619(15) 0.0011(12) 0.0032(12) 0.0025(12)
C19 0.0573(16) 0.0628(15) 0.0819(18) -0.0035(13) 0.0048(13) -0.0035(13)
C20 0.0486(15) 0.0691(17) 0.108(2) -0.0040(15) 0.0177(15) -0.0017(13)
C21 0.0575(17) 0.0574(14) 0.0901(19) -0.0072(14) 0.0141(14) 0.0066(13)
C22 0.0571(17) 0.0557(14) 0.0914(19) -0.0108(13) 0.0103(14) -0.0055(12)
C23 0.0465(14) 0.0632(15) 0.0809(18) -0.0053(13) 0.0086(12) -0.0017(12)
C24 0.0602(18) 0.0774(18) 0.166(3) -0.0256(19) 0.0187(18) -0.0053(15)
C25 0.0735(19) 0.0689(17) 0.169(3) -0.0140(19) 0.018(2) -0.0161(15)
C26 0.104(3) 0.0633(18) 0.185(4) -0.023(2) 0.042(2) 0.0072(17)

loop_
_atom_type_symbol
_atom_type_description
_atom_type_scat_dispersion_real
_atom_type_scat_dispersion_imag
_atom_type_scat_source
C C 0.0033 0.0016 'International Tables Vol C Tables 4.2.6.8 and 6.1.1.4'
H H 0.0000 0.0000 'International Tables Vol C Tables 4.2.6.8 and 6.1.1.4'
Cl Cl 0.1484 0.1585 'International Tables Vol C Tables 4.2.6.8 and 6.1.1.4'
O O 0.0106 0.0060 'International Tables Vol C Tables 4.2.6.8 and 6.1.1.4'

loop_
_geom_angle_atom_site_label_1
_geom_angle_atom_site_label_2
_geom_angle_atom_site_label_3
_geom_angle
_geom_angle_site_symmetry_1
_geom_angle_site_symmetry_3
_geom_angle_publ_flag
C39 C38 Cl2 102.4(10) . . ?
C39 C38 H38A 111.3 . . ?
Cl2 C38 H38A 111.3 . . ?
C39 C38 H38B 111.3 . . ?
Cl2 C38 H38B 111.3 . . ?
H38A C38 H38B 109.2 . . ?
C38 C39 Cl1 112.2(13) . . ?
C38 C39 H39A 109.2 . . ?
Cl1 C39 H39A 109.2 . . ?
C38 C39 H39B 109.2 . . ?
Cl1 C39 H39B 109.2 . . ?
H39A C39 H39B 107.9 . . ?
C12 O1 C17 117.2(3) . . ?
C21 O2 C26 116.5(2) . . ?
C7 C1 C2 121.9(2) 3_565 . ?
C7 C1 H1 119.1 3_565 . ?
C2 C1 H1 119.1 . . ?
C3 C2 C8 119.5(2) . . ?
C3 C2 C1 122.1(2) . . ?
C8 C2 C1 118.42(19) . . ?
C4 C3 C2 118.9(2) . . ?
C4 C3 C9 120.4(2) . . ?
C2 C3 C9 120.8(2) . . ?
C3 C4 C5 123.5(2) . . ?
C3 C4 H4 118.3 . . ?
C5 C4 H4 118.3 . . ?
C4 C5 C6 118.4(2) . . ?
C4 C5 C18 118.7(2) . . ?
C6 C5 C18 122.9(2) . . ?
C5 C6 C8 120.0(2) . . ?
C5 C6 C7 121.9(2) . . ?
C8 C6 C7 118.14(19) . . ?
C1 C7 C6 121.3(2) 3_565 . ?
C1 C7 H7 119.4 3_565 . ?
C6 C7 H7 119.4 . . ?
C8 C8 C6 120.7(2) 3_565 . ?
C8 C8 C2 119.6(3) 3_565 . ?
C6 C8 C2 119.75(18) . . ?
C10 C9 C14 120.1(2) . . ?
C10 C9 C3 120.1(2) . . ?
C14 C9 C3 119.8(2) . . ?
C11 C10 C9 119.9(3) . . ?
C11 C10 C16 119.7(3) . . ?
C9 C10 C16 120.4(2) . . ?
C12 C11 C10 119.6(3) . . ?
C12 C11 H11 120.2 . . ?
C10 C11 H11 120.2 . . ?
C13 C12 C11 120.6(3) . . ?
C13 C12 O1 115.1(3) . . ?
C11 C12 O1 124.3(3) . . ?
C12 C13 C14 121.1(3) . . ?
C12 C13 H13 119.5 . . ?
C14 C13 H13 119.5 . . ?
C13 C14 C9 118.8(3) . . ?
C13 C14 C15 120.6(3) . . ?
C9 C14 C15 120.6(2) . . ?
C14 C15 H15A 109.5 . . ?
C14 C15 H15B 109.5 . . ?
H15A C15 H15B 109.5 . . ?
C14 C15 H15C 109.5 . . ?
H15A C15 H15C 109.5 . . ?
H15B C15 H15C 109.5 . . ?
C10 C16 H16A 109.5 . . ?
C10 C16 H16B 109.5 . . ?
H16A C16 H16B 109.5 . . ?
C10 C16 H16C 109.5 . . ?
H16A C16 H16C 109.5 . . ?
H16B C16 H16C 109.5 . . ?
O1 C17 H17A 109.5 . . ?
O1 C17 H17B 109.5 . . ?
H17A C17 H17B 109.5 . . ?
O1 C17 H17C 109.5 . . ?
H17A C17 H17C 109.5 . . ?
H17B C17 H17C 109.5 . . ?
C23 C18 C19 119.6(2) . . ?
C23 C18 C5 119.8(2) . . ?
C19 C18 C5 120.5(2) . . ?
C20 C19 C18 118.7(2) . . ?
C20 C19 C25 119.7(2) . . ?
C18 C19 C25 121.6(2) . . ?
C21 C20 C19 121.8(2) . . ?
C21 C20 H20 119.1 . . ?
C19 C20 H20 119.1 . . ?
C22 C21 C20 119.7(2) . . ?
C22 C21 O2 124.1(2) . . ?
C20 C21 O2 116.2(2) . . ?
C21 C22 C23 120.1(2) . . ?
C21 C22 H22 119.9 . . ?
C23 C22 H22 119.9 . . ?
C18 C23 C22 120.1(2) . . ?
C18 C23 C24 120.9(2) . . ?
C22 C23 C24 118.9(2) . . ?
C23 C24 H24A 109.5 . . ?
C23 C24 H24B 109.5 . . ?
H24A C24 H24B 109.5 . . ?
C23 C24 H24C 109.5 . . ?
H24A C24 H24C 109.5 . . ?
H24B C24 H24C 109.5 . . ?
C19 C25 H25A 109.5 . . ?
C19 C25 H25B 109.5 . . ?
H25A C25 H25B 109.5 . . ?
C19 C25 H25C 109.5 . . ?
H25A C25 H25C 109.5 . . ?
H25B C25 H25C 109.5 . . ?
O2 C26 H26A 109.5 . . ?
O2 C26 H26B 109.5 . . ?
H26A C26 H26B 109.5 . . ?
O2 C26 H26C 109.5 . . ?
H26A C26 H26C 109.5 . . ?
H26B C26 H26C 109.5 . . ?

loop_
_geom_bond_atom_site_label_1
_geom_bond_atom_site_label_2
_geom_bond_distance
_geom_bond_site_symmetry_2
_geom_bond_publ_flag
Cl1 C39 1.734(7) . ?
Cl2 C38 1.740(7) . ?
C38 C39 1.513(7) . ?
C38 H38A 0.9700 . ?
C38 H38B 0.9700 . ?
C39 H39A 0.9700 . ?
C39 H39B 0.9700 . ?
O1 C12 1.387(3) . ?
O1 C17 1.414(4) . ?
O2 C21 1.383(3) . ?
O2 C26 1.409(3) . ?
C1 C7 1.350(3) 3_565 ?
C1 C2 1.426(3) . ?
C1 H1 0.9300 . ?
C2 C3 1.413(3) . ?
C2 C8 1.422(3) . ?
C3 C4 1.378(3) . ?
C3 C9 1.492(3) . ?
C4 C5 1.391(3) . ?
C4 H4 0.9300 . ?
C5 C6 1.406(3) . ?
C5 C18 1.493(3) . ?
C6 C8 1.421(3) . ?
C6 C7 1.428(3) . ?
C7 C1 1.350(3) 3_565 ?
C7 H7 0.9300 . ?
C8 C8 1.418(4) 3_565 ?
C9 C10 1.392(4) . ?
C9 C14 1.407(3) . ?
C10 C11 1.389(3) . ?
C10 C16 1.512(4) . ?
C11 C12 1.382(4) . ?
C11 H11 0.9300 . ?
C12 C13 1.375(4) . ?
C13 C14 1.376(4) . ?
C13 H13 0.9300 . ?
C14 C15 1.499(4) . ?
C15 H15A 0.9600 . ?
C15 H15B 0.9600 . ?
C15 H15C 0.9600 . ?
C16 H16A 0.9600 . ?
C16 H16B 0.9600 . ?
C16 H16C 0.9600 . ?
C17 H17A 0.9600 . ?
C17 H17B 0.9600 . ?
C17 H17C 0.9600 . ?
C18 C23 1.391(3) . ?
C18 C19 1.400(3) . ?
C19 C20 1.379(3) . ?
C19 C25 1.498(3) . ?
C20 C21 1.377(3) . ?
C20 H20 0.9300 . ?
C21 C22 1.367(3) . ?
C22 C23 1.393(3) . ?
C22 H22 0.9300 . ?
C23 C24 1.497(3) . ?
C24 H24A 0.9600 . ?
C24 H24B 0.9600 . ?
C24 H24C 0.9600 . ?
C25 H25A 0.9600 . ?
C25 H25B 0.9600 . ?
C25 H25C 0.9600 . ?
C26 H26A 0.9600 . ?
C26 H26B 0.9600 . ?
C26 H26C 0.9600 . ?

loop_
_geom_torsion_atom_site_label_1
_geom_torsion_atom_site_label_2
_geom_torsion_atom_site_label_3
_geom_torsion_atom_site_label_4
_geom_torsion
_geom_torsion_site_symmetry_1
_geom_torsion_site_symmetry_2
_geom_torsion_site_symmetry_3
_geom_torsion_site_symmetry_4
_geom_torsion_publ_flag
Cl2 C38 C39 Cl1 -161.5(14) . . . . ?
C7 C1 C2 C3 179.8(2) 3_565 . . . ?
C7 C1 C2 C8 0.2(4) 3_565 . . . ?
C8 C2 C3 C4 -0.4(3) . . . . ?
C1 C2 C3 C4 -179.9(2) . . . . ?
C8 C2 C3 C9 -179.9(2) . . . . ?
C1 C2 C3 C9 0.6(3) . . . . ?
C2 C3 C4 C5 -0.2(4) . . . . ?
C9 C3 C4 C5 179.3(2) . . . . ?
C3 C4 C5 C6 1.1(4) . . . . ?
C3 C4 C5 C18 -178.0(2) . . . . ?
C4 C5 C6 C8 -1.2(3) . . . . ?
C18 C5 C6 C8 177.8(2) . . . . ?
C4 C5 C6 C7 179.9(2) . . . . ?
C18 C5 C6 C7 -1.1(3) . . . . ?
C5 C6 C7 C1 179.4(2) . . . 3_565 ?
C8 C6 C7 C1 0.5(3) . . . 3_565 ?
C5 C6 C8 C8 -179.2(2) . . . 3_565 ?
C7 C6 C8 C8 -0.3(4) . . . 3_565 ?
C5 C6 C8 C2 0.7(3) . . . . ?
C7 C6 C8 C2 179.6(2) . . . . ?
C3 C2 C8 C8 -180.0(2) . . . 3_565 ?
C1 C2 C8 C8 -0.4(4) . . . 3_565 ?
C3 C2 C8 C6 0.2(3) . . . . ?
C1 C2 C8 C6 179.7(2) . . . . ?
C4 C3 C9 C10 -87.7(3) . . . . ?
C2 C3 C9 C10 91.8(3) . . . . ?
C4 C3 C9 C14 90.2(3) . . . . ?
C2 C3 C9 C14 -90.3(3) . . . . ?
C14 C9 C10 C11 2.1(4) . . . . ?
C3 C9 C10 C11 -180.0(2) . . . . ?
C14 C9 C10 C16 -178.4(3) . . . . ?
C3 C9 C10 C16 -0.5(4) . . . . ?
C9 C10 C11 C12 -0.4(4) . . . . ?
C16 C10 C11 C12 -179.9(3) . . . . ?
C10 C11 C12 C13 -0.6(4) . . . . ?
C10 C11 C12 O1 -179.4(2) . . . . ?
C17 O1 C12 C13 -177.8(3) . . . . ?
C17 O1 C12 C11 1.1(4) . . . . ?
C11 C12 C13 C14 0.0(4) . . . . ?
O1 C12 C13 C14 178.9(2) . . . . ?
C12 C13 C14 C9 1.6(4) . . . . ?
C12 C13 C14 C15 -177.5(3) . . . . ?
C10 C9 C14 C13 -2.6(4) . . . . ?
C3 C9 C14 C13 179.4(2) . . . . ?
C10 C9 C14 C15 176.5(3) . . . . ?
C3 C9 C14 C15 -1.5(4) . . . . ?
C4 C5 C18 C23 94.3(3) . . . . ?
C6 C5 C18 C23 -84.7(3) . . . . ?
C4 C5 C18 C19 -82.2(3) . . . . ?
C6 C5 C18 C19 98.7(3) . . . . ?
C23 C18 C19 C20 -1.3(4) . . . . ?
C5 C18 C19 C20 175.3(2) . . . . ?
C23 C18 C19 C25 178.6(2) . . . . ?
C5 C18 C19 C25 -4.8(4) . . . . ?
C18 C19 C20 C21 -1.1(4) . . . . ?
C25 C19 C20 C21 179.1(3) . . . . ?
C19 C20 C21 C22 2.8(4) . . . . ?
C19 C20 C21 O2 -178.7(2) . . . . ?
C26 O2 C21 C22 -8.5(4) . . . . ?
C26 O2 C21 C20 173.1(3) . . . . ?
C20 C21 C22 C23 -2.2(4) . . . . ?
O2 C21 C22 C23 179.4(2) . . . . ?
C19 C18 C23 C22 1.8(4) . . . . ?
C5 C18 C23 C22 -174.7(2) . . . . ?
C19 C18 C23 C24 -178.3(3) . . . . ?
C5 C18 C23 C24 5.1(4) . . . . ?
C21 C22 C23 C18 -0.1(4) . . . . ?
C21 C22 C23 C24 -180.0(3) . . . . ?
